data_2204428
loop_
_publ_author_name
'Glagovich, Neil M.'
'Foss, Paul C. D.'
'Michalewski, Oliver'
'Reed, Elizabeth M.'
'Strathearn, Katherine E.'
'Weiner, Yan F.'
'Crundwell, Guy'
'Updegraff, III, James B.'
'Zeller, Matthias'
'Hunter, Allen D.'

_publ_section_title
;
 Redetermination of 9-nitroanthracene at 100K
;
_journal_issue 11
_journal_name_full 'Acta Crystallographica Section E'
_journal_page_first o2125
_journal_page_last o2126
_journal_paper_doi 10.1107/S1600536804025267
_journal_volume 60
_journal_year 2004
_chemical_formula_iupac 'C14 H9 N O2'
_chemical_formula_moiety 'C14 H9 N O2'
_chemical_formula_sum 'C14 H9 N O2'
_chemical_formula_weight 223.22
_chemical_melting_point 417.5
_chemical_name_common 9-Nitroanthracene
_chemical_name_systematic
;
9-Nitroanthracene
;
_space_group_IT_number 14
_symmetry_cell_setting monoclinic
_symmetry_space_group_name_Hall '-P 2ybc'
_symmetry_space_group_name_H-M 'P 1 21/c 1'
_atom_sites_solution_hydrogens geom
_atom_sites_solution_primary direct
_atom_sites_solution_secondary difmap
_cell_angle_alpha 90.00
_cell_angle_beta 103.1970(10)
_cell_angle_gamma 90.00
_cell_formula_units_Z 4
_cell_length_a 10.5117(7)
_cell_length_b 13.5401(9)
_cell_length_c 7.4285(5)
_cell_measurement_reflns_used 5299
_cell_measurement_temperature 100(2)
_cell_measurement_theta_max 28.28
_cell_measurement_theta_min 2.49
_cell_volume 1029.37(12)
_computing_cell_refinement SAINT-Plus
_computing_data_collection 'SMART (Bruker, 1997-1999)'
_computing_data_reduction 'SAINT-Plus (Bruker, 1997-1999)'
_computing_molecular_graphics 'ORTEP-3 (Farrugia, 1997)'
_computing_publication_material SHELXL97
_computing_structure_refinement 'SHELXL97 (Sheldrick, 1997)'
_computing_structure_solution 'SHELXS97 (Sheldrick, 1997)'
_diffrn_ambient_temperature 100(2)
_diffrn_measured_fraction_theta_full 0.998
_diffrn_measured_fraction_theta_max 0.998
_diffrn_measurement_device_type 'Bruker SMART APEX'
_diffrn_measurement_method \w
_diffrn_radiation_monochromator graphite
_diffrn_radiation_source 'sealed tube'
_diffrn_radiation_type MoK\a
_diffrn_radiation_wavelength 0.71073
_diffrn_reflns_av_R_equivalents 0.0247
_diffrn_reflns_av_sigmaI/netI 0.0306
_diffrn_reflns_limit_h_max 14
_diffrn_reflns_limit_h_min -14
_diffrn_reflns_limit_k_max 18
_diffrn_reflns_limit_k_min -18
_diffrn_reflns_limit_l_max 9
_diffrn_reflns_limit_l_min -9
_diffrn_reflns_number 10391
_diffrn_reflns_theta_full 28.29
_diffrn_reflns_theta_max 28.29
_diffrn_reflns_theta_min 1.99
_diffrn_standards_decay_% 0
_diffrn_standards_interval_count 0
_diffrn_standards_number 0
_exptl_absorpt_coefficient_mu 0.098
_exptl_absorpt_correction_T_max 0.984
_exptl_absorpt_correction_T_min 0.859
_exptl_absorpt_correction_type multi-scan
_exptl_absorpt_process_details '(SADABS; Sheldrick, 2003)'
_exptl_crystal_colour yellow
_exptl_crystal_density_diffrn 1.440
_exptl_crystal_density_method 'not measured'
_exptl_crystal_description needle
_exptl_crystal_F_000 464
_exptl_crystal_size_max 0.40
_exptl_crystal_size_mid 0.16
_exptl_crystal_size_min 0.16
_refine_diff_density_max 0.495
_refine_diff_density_min -0.207
_refine_ls_extinction_method none
_refine_ls_goodness_of_fit_ref 1.282
_refine_ls_hydrogen_treatment constr
_refine_ls_matrix_type full
_refine_ls_number_parameters 154
_refine_ls_number_reflns 2545
_refine_ls_number_restraints 0
_refine_ls_restrained_S_all 1.282
_refine_ls_R_factor_all 0.0514
_refine_ls_R_factor_gt 0.0455
_refine_ls_shift/su_max 0.017
_refine_ls_shift/su_mean 0.003
_refine_ls_structure_factor_coef Fsqd
_refine_ls_weighting_details 'calc w = 1/[\s^2^(Fo^2^)+(0.0913P)^2^] where P = (Fo^2^+2Fc^2^)/3'
_refine_ls_weighting_scheme calc
_refine_ls_wR_factor_gt 0.1422
_refine_ls_wR_factor_ref 0.1483
_reflns_number_gt 2182
_reflns_number_total 2545
_reflns_threshold_expression I>2\s(I)
_cod_data_source_file ac6129.cif
_cod_data_source_block I
_cod_depositor_comments
;
The following automatic conversions were performed:
'_geom_bond_publ_flag' value 'NO' changed to 'no' according to
'/home/saulius/struct/CIF-dictionaries/cif_core.dic' dictionary named
'cif_core.dic' version 2.4.1 from 2010-06-29 (28
times).

'_geom_angle_publ_flag' value 'NO' changed to 'no' according to
'/home/saulius/struct/CIF-dictionaries/cif_core.dic' dictionary named
'cif_core.dic' version 2.4.1 from 2010-06-29 (45
times).

'_geom_torsion_publ_flag' value 'NO' changed to 'no' according to
'/home/saulius/struct/CIF-dictionaries/cif_core.dic' dictionary named
'cif_core.dic' version 2.4.1 from 2010-06-29 (38 times).

Automatic conversion script
Id: cif_fix_enum 1527 2010-12-29 10:47:43Z saulius 

The following automatic conversions were performed:

'_geom_bond_publ_flag' value 'NO' changed to 'no' according to
/home/saulius/struct/CIF-dictionaries/cif_core.dic dictionary named
'cif_core.dic' version 2.4.1 from 2010-06-29 (28
times).

'_geom_angle_publ_flag' value 'NO' changed to 'no' according
to /home/saulius/struct/CIF-dictionaries/cif_core.dic dictionary
named 'cif_core.dic' version 2.4.1 from 2010-06-29 (45
times).

'_geom_torsion_publ_flag' value 'NO' changed to 'no'
according to /home/saulius/struct/CIF-dictionaries/cif_core.dic
dictionary named 'cif_core.dic' version 2.4.1 from 2010-06-29 (38
times).

Automatic conversion script
Id: cif_fix_values 1715 2011-07-08 13:25:40Z adriana 
;
_cod_original_sg_symbol_H-M 'P 21/c'
_cod_database_code 2204428
_cod_database_fobs_code 2204428

loop_
_symmetry_equiv_pos_as_xyz
'x, y, z'
'-x, y+1/2, -z+1/2'
'-x, -y, -z'
'x, -y-1/2, z-1/2'

loop_
_atom_site_label
_atom_site_fract_x
_atom_site_fract_y
_atom_site_fract_z
_atom_site_U_iso_or_equiv
_atom_site_adp_type
_atom_site_calc_flag
_atom_site_refinement_flags
_atom_site_occupancy
_atom_site_type_symbol
N1 0.24090(8) 0.46836(7) 0.10102(11) 0.0221(2) Uani d . 1 N
O1 0.23713(11) 0.50593(6) -0.04888(11) 0.0432(3) Uani d . 1 O
O2 0.22982(9) 0.51554(6) 0.23658(11) 0.0331(3) Uani d . 1 O
C9 0.26010(10) 0.36082(7) 0.12056(13) 0.0182(2) Uani d . 1 C
C11 0.37933(9) 0.32746(7) 0.22736(12) 0.0182(2) Uani d . 1 C
C1 0.48392(10) 0.39049(8) 0.31617(14) 0.0222(2) Uani d . 1 C
H1A 0.4737 0.4601 0.3066 0.027 Uiso calc R 1 H
C2 0.59801(10) 0.35137(8) 0.41437(14) 0.0246(3) Uani d . 1 C
H2A 0.6673 0.3942 0.4708 0.030 Uiso calc R 1 H
C3 0.61518(10) 0.24761(9) 0.43381(14) 0.0241(3) Uani d . 1 C
H3A 0.6950 0.2216 0.5044 0.029 Uiso calc R 1 H
C4 0.51759(10) 0.18554(8) 0.35158(13) 0.0219(3) Uani d . 1 C
H4A 0.5298 0.1162 0.3660 0.026 Uiso calc R 1 H
C12 0.39697(9) 0.22272(7) 0.24383(13) 0.0181(2) Uani d . 1 C
C10 0.29670(9) 0.15963(7) 0.15600(13) 0.0197(2) Uani d . 1 C
H10A 0.3098 0.0903 0.1674 0.024 Uiso calc R 1 H
C14 0.17801(10) 0.19513(8) 0.05222(13) 0.0192(2) Uani d . 1 C
C5 0.07487(10) 0.13035(8) -0.03400(14) 0.0239(3) Uani d . 1 C
H5A 0.0871 0.0609 -0.0219 0.029 Uiso calc R 1 H
C6 -0.04046(10) 0.16643(9) -0.13311(14) 0.0272(3) Uani d . 1 C
H6A -0.1079 0.1222 -0.1899 0.033 Uiso calc R 1 H
C7 -0.06078(10) 0.27020(9) -0.15234(14) 0.0258(3) Uani d . 1 C
H7A -0.1421 0.2946 -0.2213 0.031 Uiso calc R 1 H
C8 0.03475(9) 0.33483(8) -0.07323(13) 0.0223(3) Uani d . 1 C
H8A 0.0198 0.4039 -0.0879 0.027 Uiso calc R 1 H
C13 0.15751(9) 0.29959(8) 0.03180(13) 0.0185(2) Uani d . 1 C

loop_
_atom_site_aniso_label
_atom_site_aniso_U_11
_atom_site_aniso_U_22
_atom_site_aniso_U_33
_atom_site_aniso_U_12
_atom_site_aniso_U_13
_atom_site_aniso_U_23
N1 0.0211(4) 0.0213(5) 0.0218(5) -0.0006(3) 0.0004(3) -0.0006(3)
O1 0.0755(7) 0.0266(5) 0.0268(5) 0.0093(4) 0.0101(5) 0.0077(3)
O2 0.0465(5) 0.0222(4) 0.0312(5) -0.0004(3) 0.0099(4) -0.0074(3)
C9 0.0193(5) 0.0188(5) 0.0163(5) 0.0004(4) 0.0039(4) 0.0001(3)
C11 0.0174(5) 0.0230(5) 0.0144(5) -0.0009(4) 0.0041(4) -0.0007(4)
C1 0.0216(5) 0.0235(5) 0.0207(5) -0.0036(4) 0.0032(4) -0.0013(4)
C2 0.0201(5) 0.0329(6) 0.0199(5) -0.0057(4) 0.0024(4) -0.0039(4)
C3 0.0182(5) 0.0361(6) 0.0174(5) 0.0043(4) 0.0026(4) -0.0019(4)
C4 0.0215(5) 0.0254(5) 0.0189(5) 0.0055(4) 0.0049(4) 0.0002(4)
C12 0.0184(5) 0.0224(5) 0.0145(5) 0.0005(4) 0.0056(4) -0.0003(4)
C10 0.0214(5) 0.0199(5) 0.0188(5) -0.0007(4) 0.0064(4) -0.0013(4)
C14 0.0186(5) 0.0243(5) 0.0158(5) -0.0032(4) 0.0061(4) -0.0031(4)
C5 0.0239(5) 0.0261(5) 0.0232(5) -0.0061(4) 0.0087(4) -0.0058(4)
C6 0.0204(5) 0.0403(6) 0.0208(5) -0.0098(5) 0.0046(4) -0.0092(4)
C7 0.0176(5) 0.0408(7) 0.0183(5) -0.0004(4) 0.0030(4) -0.0037(4)
C8 0.0194(5) 0.0293(5) 0.0178(5) 0.0023(4) 0.0031(4) -0.0008(4)
C13 0.0170(5) 0.0243(5) 0.0149(5) -0.0007(4) 0.0049(4) -0.0019(4)

loop_
_atom_type_symbol
_atom_type_description
_atom_type_scat_dispersion_real
_atom_type_scat_dispersion_imag
_atom_type_scat_source
C C 0.0033 0.0016 'International Tables Vol C Tables 4.2.6.8 and 6.1.1.4'
H H 0.0000 0.0000 'International Tables Vol C Tables 4.2.6.8 and 6.1.1.4'
N N 0.0061 0.0033 'International Tables Vol C Tables 4.2.6.8 and 6.1.1.4'
O O 0.0106 0.0060 'International Tables Vol C Tables 4.2.6.8 and 6.1.1.4'

loop_
_geom_angle_atom_site_label_1
_geom_angle_atom_site_label_2
_geom_angle_atom_site_label_3
_geom_angle
_geom_angle_publ_flag
O1 N1 O2 123.17(9) no
O1 N1 C9 118.60(8) no
O2 N1 C9 118.23(8) no
C11 C9 C13 124.81(9) no
C11 C9 N1 117.44(8) no
C13 C9 N1 117.75(8) no
C9 C11 C1 124.43(9) no
C9 C11 C12 116.80(9) no
C1 C11 C12 118.76(9) no
C2 C1 C11 120.41(10) no
C2 C1 H1A 119.8 no
C11 C1 H1A 119.8 no
C1 C2 C3 121.05(9) no
C1 C2 H2A 119.5 no
C3 C2 H2A 119.5 no
C4 C3 C2 120.07(9) no
C4 C3 H3A 120.0 no
C2 C3 H3A 120.0 no
C3 C4 C12 121.11(9) no
C3 C4 H4A 119.4 no
C12 C4 H4A 119.4 no
C10 C12 C4 121.66(9) no
C10 C12 C11 119.77(8) no
C4 C12 C11 118.57(9) no
C14 C10 C12 122.13(9) no
C14 C10 H10A 118.9 no
C12 C10 H10A 118.9 no
C10 C14 C5 121.90(10) no
C10 C14 C13 119.52(9) no
C5 C14 C13 118.58(9) no
C6 C5 C14 120.99(10) no
C6 C5 H5A 119.5 no
C14 C5 H5A 119.5 no
C5 C6 C7 120.31(9) no
C5 C6 H6A 119.8 no
C7 C6 H6A 119.8 no
C8 C7 C6 120.84(10) no
C8 C7 H7A 119.6 no
C6 C7 H7A 119.6 no
C7 C8 C13 120.44(10) no
C7 C8 H8A 119.8 no
C13 C8 H8A 119.8 no
C9 C13 C8 124.18(10) no
C9 C13 C14 116.96(9) no
C8 C13 C14 118.84(9) no

loop_
_geom_bond_atom_site_label_1
_geom_bond_atom_site_label_2
_geom_bond_distance
_geom_bond_publ_flag
N1 O1 1.2166(11) no
N1 O2 1.2203(11) no
N1 C9 1.4728(13) no
C9 C11 1.3964(13) no
C9 C13 1.4001(13) no
C11 C1 1.4287(13) no
C11 C12 1.4318(14) no
C1 C2 1.3607(14) no
C1 H1A 0.9500 no
C2 C3 1.4196(16) no
C2 H2A 0.9500 no
C3 C4 1.3585(15) no
C3 H3A 0.9500 no
C4 C12 1.4278(13) no
C4 H4A 0.9500 no
C12 C10 1.3973(13) no
C10 C14 1.3939(14) no
C10 H10A 0.9500 no
C14 C5 1.4276(13) no
C14 C13 1.4334(14) no
C5 C6 1.3576(14) no
C5 H5A 0.9500 no
C6 C7 1.4234(17) no
C6 H6A 0.9500 no
C7 C8 1.3602(14) no
C7 H7A 0.9500 no
C8 C13 1.4290(13) no
C8 H8A 0.9500 no

loop_
_geom_torsion_atom_site_label_1
_geom_torsion_atom_site_label_2
_geom_torsion_atom_site_label_3
_geom_torsion_atom_site_label_4
_geom_torsion
_geom_torsion_publ_flag
O1 N1 C9 C11 110.44(11) no
O2 N1 C9 C11 -69.40(12) no
O1 N1 C9 C13 -69.91(12) no
O2 N1 C9 C13 110.25(10) no
C13 C9 C11 C1 179.45(9) no
N1 C9 C11 C1 -0.93(14) no
C13 C9 C11 C12 0.87(14) no
N1 C9 C11 C12 -179.50(8) no
C9 C11 C1 C2 -178.52(9) no
C12 C11 C1 C2 0.03(14) no
C11 C1 C2 C3 -1.13(15) no
C1 C2 C3 C4 0.94(16) no
C2 C3 C4 C12 0.38(15) no
C3 C4 C12 C10 178.90(9) no
C3 C4 C12 C11 -1.45(14) no
C9 C11 C12 C10 -0.45(13) no
C1 C11 C12 C10 -179.11(8) no
C9 C11 C12 C4 179.90(8) no
C1 C11 C12 C4 1.23(13) no
C4 C12 C10 C14 179.26(8) no
C11 C12 C10 C14 -0.39(14) no
C12 C10 C14 C5 -178.66(8) no
C12 C10 C14 C13 0.85(14) no
C10 C14 C5 C6 179.39(9) no
C13 C14 C5 C6 -0.13(14) no
C14 C5 C6 C7 -0.20(15) no
C5 C6 C7 C8 0.43(16) no
C6 C7 C8 C13 -0.30(15) no
C11 C9 C13 C8 178.34(9) no
N1 C9 C13 C8 -1.28(14) no
C11 C9 C13 C14 -0.43(14) no
N1 C9 C13 C14 179.95(8) no
C7 C8 C13 C9 -178.78(9) no
C7 C8 C13 C14 -0.03(14) no
C10 C14 C13 C9 -0.44(13) no
C5 C14 C13 C9 179.08(8) no
C10 C14 C13 C8 -179.28(8) no
C5 C14 C13 C8 0.24(13) no

loop_
_cod_related_entry_id
_cod_related_entry_database
_cod_related_entry_code
1 ChemSpider 11274
